data_2223187
loop_
_publ_author_name
'Wang, Qiang'
'Wang, Li-Jun'
'Hou, Jian'

_publ_section_title Bis[2-(3,4-disulfanylphenyl)acetato]bis(2-methyl-1<i>H</i>-imidazole-\k<i>N</i>^3^)zinc(II)
_journal_coeditor_code RK2159
_journal_issue 9
_journal_name_full 'Acta Crystallographica Section E'
_journal_page_first m1149
_journal_paper_doi 10.1107/S1600536809033893
_journal_volume 65
_journal_year 2009
_chemical_formula_iupac '[Zn (C8 H7 O2 S2)2 (C4 H6 N2)2]'
_chemical_formula_moiety 'C24 H26 N4 O4 S4 Zn'
_chemical_formula_sum 'C24 H26 N4 O4 S4 Zn'
_chemical_formula_weight 628.16
_chemical_name_systematic
;
Bis[2-(3,4-disulfanylphenyl)acetato]bis(2-methyl-1<i>H</i>-
imidazole-\k<i>N</i>^3^)zinc(II)
;
_space_group_IT_number 15
_symmetry_cell_setting monoclinic
_symmetry_space_group_name_Hall '-C 2yc'
_symmetry_space_group_name_H-M 'C 1 2/c 1'
_atom_sites_solution_hydrogens geom
_atom_sites_solution_primary direct
_atom_sites_solution_secondary difmap
_audit_creation_method SHELXL97
_cell_angle_alpha 90.00
_cell_angle_beta 91.579(2)
_cell_angle_gamma 90.00
_cell_formula_units_Z 4
_cell_length_a 12.9599(9)
_cell_length_b 9.3909(6)
_cell_length_c 21.5549(12)
_cell_measurement_reflns_used 3063
_cell_measurement_temperature 298(2)
_cell_measurement_theta_max 26.74
_cell_measurement_theta_min 2.31
_cell_volume 2622.3(3)
_computing_cell_refinement 'SAINT (Bruker, 2000)'
_computing_data_collection 'SMART (Bruker, 2000)'
_computing_data_reduction 'SAINT (Bruker, 2000)'
_computing_molecular_graphics 'SHELXTL (Sheldrick, 2008)'
_computing_publication_material 'SHELXTL (Sheldrick, 2008)'
_computing_structure_refinement 'SHELXL97 (Sheldrick, 2008)'
_computing_structure_solution 'SHELXS97 (Sheldrick, 2008)'
_diffrn_ambient_temperature 298(2)
_diffrn_measured_fraction_theta_full 0.996
_diffrn_measured_fraction_theta_max 0.996
_diffrn_measurement_device_type 'Bruker APEXII area-detector'
_diffrn_measurement_method '\f and \w'
_diffrn_radiation_monochromator graphite
_diffrn_radiation_source 'fine-focus sealed tube'
_diffrn_radiation_type MoK\a
_diffrn_radiation_wavelength 0.71073
_diffrn_reflns_av_R_equivalents 0.0201
_diffrn_reflns_av_sigmaI/netI 0.0155
_diffrn_reflns_limit_h_max 17
_diffrn_reflns_limit_h_min -17
_diffrn_reflns_limit_k_max 12
_diffrn_reflns_limit_k_min -12
_diffrn_reflns_limit_l_max 28
_diffrn_reflns_limit_l_min -28
_diffrn_reflns_number 15712
_diffrn_reflns_theta_full 28.29
_diffrn_reflns_theta_max 28.29
_diffrn_reflns_theta_min 1.89
_diffrn_standards_decay_% 0
_diffrn_standards_interval_count 0
_diffrn_standards_interval_time 0
_diffrn_standards_number 0
_exptl_absorpt_coefficient_mu 1.295
_exptl_absorpt_correction_T_max 0.7818
_exptl_absorpt_correction_T_min 0.6974
_exptl_absorpt_correction_type multi-scan
_exptl_absorpt_process_details '(SADABS; Sheldrick, 1996)'
_exptl_crystal_colour colourless
_exptl_crystal_density_diffrn 1.591
_exptl_crystal_density_method 'not measured'
_exptl_crystal_description block
_exptl_crystal_F_000 1296
_exptl_crystal_size_max 0.30
_exptl_crystal_size_mid 0.20
_exptl_crystal_size_min 0.20
_refine_diff_density_max 0.703
_refine_diff_density_min -0.600
_refine_ls_extinction_method none
_refine_ls_goodness_of_fit_ref 1.115
_refine_ls_hydrogen_treatment mixed
_refine_ls_matrix_type full
_refine_ls_number_parameters 175
_refine_ls_number_reflns 3260
_refine_ls_number_restraints 0
_refine_ls_restrained_S_all 1.115
_refine_ls_R_factor_all 0.0428
_refine_ls_R_factor_gt 0.0413
_refine_ls_shift/su_max 0.001
_refine_ls_shift/su_mean 0.000
_refine_ls_structure_factor_coef Fsqd
_refine_ls_weighting_details 'calc w=1/[\s^2^(Fo^2^)+(0.0644P)^2^+4.9284P] where P=(Fo^2^+2Fc^2^)/3'
_refine_ls_weighting_scheme calc
_refine_ls_wR_factor_gt 0.1233
_refine_ls_wR_factor_ref 0.1245
_reflns_number_gt 3102
_reflns_number_total 3260
_reflns_threshold_expression I>2\s(I)
_cod_data_source_file rk2159.cif
_cod_data_source_block I
_cod_depositor_comments
;
The following automatic conversions were performed:
'_symmetry_cell_setting' value 'Monoclinic' changed to 'monoclinic'
according to '/home/saulius/struct/CIF-dictionaries/cif_core.dic'
dictionary named 'cif_core.dic' version 2.4.1 from 2010-06-29.

Automatic conversion script
Id: cif_fix_enum 1527 2010-12-29 10:47:43Z saulius 

The following automatic conversions were performed:

'_symmetry_cell_setting' value 'Monoclinic' changed to 'monoclinic'
according to /home/saulius/struct/CIF-dictionaries/cif_core.dic
dictionary named 'cif_core.dic' version 2.4.1 from 2010-06-29.

Automatic conversion script
Id: cif_fix_values 1715 2011-07-08 13:25:40Z adriana 
;
_cod_original_cell_volume 2622.4(3)
_cod_original_sg_symbol_H-M 'C 2/c'
_cod_database_code 2223187
_cod_database_fobs_code 2223187

loop_
_symmetry_equiv_pos_as_xyz
'x, y, z'
'-x, y, -z+1/2'
'x+1/2, y+1/2, z'
'-x+1/2, y+1/2, -z+1/2'
'-x, -y, -z'
'x, -y, z-1/2'
'-x+1/2, -y+1/2, -z'
'x+1/2, -y+1/2, z-1/2'

loop_
_atom_site_type_symbol
_atom_site_label
_atom_site_fract_x
_atom_site_fract_y
_atom_site_fract_z
_atom_site_U_iso_or_equiv
_atom_site_adp_type
_atom_site_calc_flag
_atom_site_refinement_flags
_atom_site_occupancy
_atom_site_disorder_assembly
_atom_site_disorder_group
C C1 0.2396(2) 0.5043(3) 0.48533(12) 0.0379(5) Uani d . 1 . .
N N1 -0.07005(15) -0.0094(2) 0.29964(10) 0.0336(4) Uani d . 1 . .
O O1 -0.05381(13) 0.28914(19) 0.30382(8) 0.0365(4) Uani d . 1 . .
S S1 0.28934(7) 0.42402(10) 0.55206(4) 0.0571(2) Uani d . 1 . .
H H3A 0.2872 0.2970 0.5459 0.086 Uiso calc R 1 . .
Zn Zn1 0.0000 0.13605(4) 0.2500 0.03067(13) Uani d S 1 . .
C C2 0.2944(2) 0.6098(3) 0.45584(13) 0.0364(5) Uani d . 1 . .
H H2 -0.251(3) -0.178(4) 0.3375(18) 0.058(10) Uiso d . 1 . .
N N2 -0.18947(19) -0.1506(2) 0.33454(12) 0.0412(5) Uani d . 1 . .
O O2 0.10600(13) 0.25971(19) 0.33887(9) 0.0366(4) Uani d . 1 . .
S S2 0.41436(6) 0.66341(9) 0.48428(4) 0.0489(2) Uani d . 1 . .
H H3B 0.4310 0.7829 0.4676 0.073 Uiso calc R 1 . .
C C3 0.2536(2) 0.6715(3) 0.40205(13) 0.0403(6) Uani d . 1 . .
H H3 0.2896 0.7431 0.3821 0.048 Uiso calc R 1 . .
C C4 0.1594(2) 0.6260(3) 0.37831(13) 0.0415(6) Uani d . 1 . .
H H4 0.1317 0.6689 0.3427 0.050 Uiso calc R 1 . .
C C5 0.10476(19) 0.5171(3) 0.40649(12) 0.0361(5) Uani d . 1 . .
C C6 0.1456(2) 0.4587(3) 0.46066(12) 0.0393(5) Uani d . 1 . .
H H6 0.1093 0.3877 0.4808 0.047 Uiso calc R 1 . .
C C7 0.0069(2) 0.4586(3) 0.37719(14) 0.0422(6) Uani d . 1 . .
H H7A -0.0251 0.5320 0.3515 0.051 Uiso calc R 1 . .
H H7B -0.0406 0.4356 0.4097 0.051 Uiso calc R 1 . .
C C8 0.02273(18) 0.3261(3) 0.33751(11) 0.0312(4) Uani d . 1 . .
C C9 -0.0334(2) -0.0732(3) 0.35314(13) 0.0417(6) Uani d . 1 . .
H H9 0.0316 -0.0587 0.3714 0.050 Uiso calc R 1 . .
C C10 -0.1071(2) -0.1607(3) 0.37499(15) 0.0449(6) Uani d . 1 . .
H H10 -0.1024 -0.2166 0.4106 0.054 Uiso calc R 1 . .
C C11 -0.16510(19) -0.0582(3) 0.28945(12) 0.0370(5) Uani d . 1 . .
C C12 -0.2349(2) -0.0175(4) 0.23679(16) 0.0590(9) Uani d . 1 . .
H H12A -0.2573 0.0791 0.2420 0.088 Uiso calc R 1 . .
H H12B -0.2938 -0.0795 0.2355 0.088 Uiso calc R 1 . .
H H12C -0.1987 -0.0257 0.1987 0.088 Uiso calc R 1 . .

loop_
_atom_site_aniso_label
_atom_site_aniso_U_11
_atom_site_aniso_U_22
_atom_site_aniso_U_33
_atom_site_aniso_U_12
_atom_site_aniso_U_13
_atom_site_aniso_U_23
C1 0.0419(13) 0.0362(12) 0.0355(12) -0.0028(10) -0.0015(10) -0.0026(10)
N1 0.0279(9) 0.0342(10) 0.0390(10) -0.0042(8) 0.0047(8) -0.0016(8)
O1 0.0281(8) 0.0389(9) 0.0421(9) 0.0006(7) -0.0039(7) -0.0082(7)
S1 0.0623(5) 0.0593(5) 0.0487(4) -0.0145(4) -0.0168(4) 0.0159(4)
Zn1 0.0238(2) 0.0328(2) 0.0354(2) 0.000 0.00027(14) 0.000
C2 0.0337(12) 0.0335(11) 0.0419(13) -0.0027(9) 0.0013(10) -0.0070(10)
N2 0.0345(11) 0.0364(11) 0.0533(13) -0.0079(9) 0.0095(10) 0.0012(9)
O2 0.0286(8) 0.0360(9) 0.0449(9) 0.0012(7) -0.0033(7) -0.0036(7)
S2 0.0354(4) 0.0513(4) 0.0595(4) -0.0100(3) -0.0046(3) -0.0066(3)
C3 0.0433(14) 0.0345(12) 0.0433(14) -0.0051(10) 0.0040(11) 0.0005(10)
C4 0.0476(15) 0.0379(13) 0.0387(13) 0.0003(11) -0.0022(11) -0.0006(10)
C5 0.0334(11) 0.0335(12) 0.0413(12) -0.0001(9) 0.0012(10) -0.0105(10)
C6 0.0409(13) 0.0356(12) 0.0416(13) -0.0060(10) 0.0032(10) -0.0028(10)
C7 0.0337(12) 0.0407(13) 0.0519(15) 0.0020(10) -0.0028(11) -0.0135(12)
C8 0.0306(11) 0.0303(10) 0.0327(11) -0.0026(9) 0.0011(9) -0.0005(9)
C9 0.0318(12) 0.0472(15) 0.0461(14) 0.0008(10) 0.0006(10) 0.0051(12)
C10 0.0420(14) 0.0423(14) 0.0507(15) 0.0018(11) 0.0056(12) 0.0103(12)
C11 0.0317(11) 0.0370(12) 0.0424(13) -0.0046(9) 0.0055(10) -0.0045(10)
C12 0.0418(16) 0.081(2) 0.0540(18) -0.0166(16) -0.0088(13) 0.0081(17)

loop_
_atom_type_symbol
_atom_type_description
_atom_type_scat_dispersion_real
_atom_type_scat_dispersion_imag
_atom_type_scat_source
C C 0.0033 0.0016 'International Tables Vol C Tables 4.2.6.8 and 6.1.1.4'
H H 0.0000 0.0000 'International Tables Vol C Tables 4.2.6.8 and 6.1.1.4'
N N 0.0061 0.0033 'International Tables Vol C Tables 4.2.6.8 and 6.1.1.4'
O O 0.0106 0.0060 'International Tables Vol C Tables 4.2.6.8 and 6.1.1.4'
S S 0.1246 0.1234 'International Tables Vol C Tables 4.2.6.8 and 6.1.1.4'
Zn Zn 0.2839 1.4301 'International Tables Vol C Tables 4.2.6.8 and 6.1.1.4'

loop_
_geom_angle_atom_site_label_1
_geom_angle_atom_site_label_2
_geom_angle_atom_site_label_3
_geom_angle_site_symmetry_1
_geom_angle_site_symmetry_3
_geom_angle
_geom_angle_publ_flag
C6 C1 C2 . . 120.2(2) ?
C6 C1 S1 . . 119.2(2) ?
C2 C1 S1 . . 120.6(2) ?
C11 N1 C9 . . 106.7(2) ?
C11 N1 Zn1 . . 126.04(18) ?
C9 N1 Zn1 . . 127.18(17) ?
C8 O1 Zn1 . . 104.61(15) ?
C1 S1 H3A . . 109.5 ?
N1 Zn1 N1 . 2 92.29(12) ?
N1 Zn1 O1 . . 90.59(8) ?
N1 Zn1 O1 2 . 173.13(8) ?
N1 Zn1 O1 . 2 173.13(8) ?
N1 Zn1 O1 2 2 90.59(8) ?
O1 Zn1 O1 . 2 87.23(11) ?
C1 C2 C3 . . 119.6(2) ?
C1 C2 S2 . . 120.9(2) ?
C3 C2 S2 . . 119.5(2) ?
C11 N2 C10 . . 108.1(2) ?
C11 N2 H2 . . 120(3) ?
C10 N2 H2 . . 131(3) ?
C2 S2 H3B . . 109.5 ?
C4 C3 C2 . . 119.6(2) ?
C4 C3 H3 . . 120.2 ?
C2 C3 H3 . . 120.2 ?
C3 C4 C5 . . 121.4(3) ?
C3 C4 H4 . . 119.3 ?
C5 C4 H4 . . 119.3 ?
C6 C5 C4 . . 118.2(2) ?
C6 C5 C7 . . 120.5(2) ?
C4 C5 C7 . . 121.2(3) ?
C5 C6 C1 . . 121.0(2) ?
C5 C6 H6 . . 119.5 ?
C1 C6 H6 . . 119.5 ?
C5 C7 C8 . . 114.0(2) ?
C5 C7 H7A . . 108.7 ?
C8 C7 H7A . . 108.7 ?
C5 C7 H7B . . 108.7 ?
C8 C7 H7B . . 108.7 ?
H7A C7 H7B . . 107.6 ?
O2 C8 O1 . . 122.9(2) ?
O2 C8 C7 . . 121.6(2) ?
O1 C8 C7 . . 115.5(2) ?
C10 C9 N1 . . 109.0(2) ?
C10 C9 H9 . . 125.5 ?
N1 C9 H9 . . 125.5 ?
C9 C10 N2 . . 106.4(3) ?
C9 C10 H10 . . 126.8 ?
N2 C10 H10 . . 126.8 ?
N1 C11 N2 . . 109.8(2) ?
N1 C11 C12 . . 125.6(3) ?
N2 C11 C12 . . 124.6(2) ?
C11 C12 H12A . . 109.5 ?
C11 C12 H12B . . 109.5 ?
H12A C12 H12B . . 109.5 ?
C11 C12 H12C . . 109.5 ?
H12A C12 H12C . . 109.5 ?
H12B C12 H12C . . 109.5 ?

loop_
_geom_bond_atom_site_label_1
_geom_bond_atom_site_label_2
_geom_bond_site_symmetry_2
_geom_bond_distance
_geom_bond_publ_flag
C1 C6 . 1.384(4) ?
C1 C2 . 1.384(4) ?
C1 S1 . 1.732(3) ?
N1 C11 . 1.327(3) ?
N1 C9 . 1.373(3) ?
N1 Zn1 . 1.972(2) ?
O1 C8 . 1.262(3) ?
O1 Zn1 . 1.9858(18) ?
S1 H3A . 1.2000 ?
Zn1 N1 2 1.972(2) ?
Zn1 O1 2 1.9858(18) ?
C2 C3 . 1.388(4) ?
C2 S2 . 1.730(3) ?
N2 C11 . 1.347(4) ?
N2 C10 . 1.363(4) ?
N2 H2 . 0.85(4) ?
O2 C8 . 1.246(3) ?
S2 H3B . 1.2000 ?
C3 C4 . 1.379(4) ?
C3 H3 . 0.9300 ?
C4 C5 . 1.392(4) ?
C4 H4 . 0.9300 ?
C5 C6 . 1.382(4) ?
C5 C7 . 1.506(3) ?
C6 H6 . 0.9300 ?
C7 C8 . 1.527(3) ?
C7 H7A . 0.9700 ?
C7 H7B . 0.9700 ?
C9 C10 . 1.354(4) ?
C9 H9 . 0.9300 ?
C10 H10 . 0.9300 ?
C11 C12 . 1.482(4) ?
C12 H12A . 0.9600 ?
C12 H12B . 0.9600 ?
C12 H12C . 0.9600 ?

loop_
_geom_hbond_atom_site_label_D
_geom_hbond_atom_site_label_H
_geom_hbond_atom_site_label_A
_geom_hbond_site_symmetry_A
_geom_hbond_distance_DH
_geom_hbond_distance_HA
_geom_hbond_distance_DA
_geom_hbond_angle_DHA
C12 H12B O1 4_445 0.96 2.46 3.381(4) 160.8
N2 H2 O2 3_445 0.85(4) 1.94(4) 2.785(3) 176(4)

loop_
_geom_torsion_atom_site_label_1
_geom_torsion_atom_site_label_2
_geom_torsion_atom_site_label_3
_geom_torsion_atom_site_label_4
_geom_torsion_site_symmetry_1
_geom_torsion_site_symmetry_2
_geom_torsion_site_symmetry_3
_geom_torsion_site_symmetry_4
_geom_torsion
_geom_torsion_publ_flag
C11 N1 Zn1 N1 . . . 2 -96.2(2) ?
C9 N1 Zn1 N1 . . . 2 88.2(2) ?
C8 O1 Zn1 O1 . . . 2 -82.04(15) ?
C6 C1 C2 C3 . . . . 1.2(4) ?
S1 C1 C2 C3 . . . . 179.3(2) ?
C6 C1 C2 S2 . . . . -177.5(2) ?
S1 C1 C2 S2 . . . . 0.6(3) ?
C1 C2 C3 C4 . . . . -0.6(4) ?
S2 C2 C3 C4 . . . . 178.1(2) ?
C2 C3 C4 C5 . . . . -1.2(4) ?
C3 C4 C5 C6 . . . . 2.4(4) ?
C3 C4 C5 C7 . . . . -174.3(2) ?
C4 C5 C6 C1 . . . . -1.8(4) ?
C7 C5 C6 C1 . . . . 174.9(2) ?
C2 C1 C6 C5 . . . . 0.0(4) ?
S1 C1 C6 C5 . . . . -178.1(2) ?
C6 C5 C7 C8 . . . . -81.8(3) ?
C4 C5 C7 C8 . . . . 94.8(3) ?
Zn1 O1 C8 O2 . . . . -8.8(3) ?
Zn1 O1 C8 C7 . . . . 171.33(18) ?
C5 C7 C8 O2 . . . . 12.1(4) ?
C5 C7 C8 O1 . . . . -168.1(2) ?
C11 N1 C9 C10 . . . . 0.1(3) ?
Zn1 N1 C9 C10 . . . . 176.3(2) ?
N1 C9 C10 N2 . . . . 0.1(3) ?
C11 N2 C10 C9 . . . . -0.2(3) ?
C9 N1 C11 N2 . . . . -0.2(3) ?
Zn1 N1 C11 N2 . . . . -176.49(17) ?
C9 N1 C11 C12 . . . . 179.6(3) ?
Zn1 N1 C11 C12 . . . . 3.3(4) ?
C10 N2 C11 N1 . . . . 0.2(3) ?
C10 N2 C11 C12 . . . . -179.6(3) ?
